data_9015421
loop_
_publ_author_name
'Golovastikov, N.'
'Matveeva, R.'
'Belov, N.'

_publ_section_title
;
 Crystal structure of tricalcium silicate, 3CaO*SiO2 = C3S
;
_journal_name_full Kristallografiya
_journal_page_first 721
_journal_page_last 729
_journal_volume 20
_journal_year 1975
_chemical_compound_source Synthetic
_chemical_formula_sum 'Ca3 O5 Si'
_space_group_IT_number 2
_symmetry_space_group_name_Hall '-P 1'
_symmetry_space_group_name_H-M 'P -1'
_cell_angle_alpha 105.30
_cell_angle_beta 94.20
_cell_angle_gamma 90
_cell_length_a 11.67
_cell_length_b 14.24
_cell_length_c 13.72
_cell_formula_units_Z 18
_cell_volume 2192.843
_database_code_amcsd 0017809
_exptl_crystal_density_diffrn 3.112
_cod_original_formula_sum 'Ca3 Si O5'
_cod_database_code 9015421
_amcsd_formula_title Ca3SiO5

loop_
_space_group_symop_operation_xyz
x,y,z
-x,-y,-z

loop_
_atom_site_label
_atom_site_fract_x
_atom_site_fract_y
_atom_site_fract_z
_atom_site_U_iso_or_equiv
Ca1 0.71020 0.00390 0.97500 0.00507
Ca2 0.35410 0.15250 0.65270 0.00570
Ca3 0.67510 0.32070 0.33510 0.00646
Ca4 0.84540 0.16670 0.16970 0.00507
Ca5 0.19080 0.32840 0.81520 0.00507
Ca6 0.33280 0.41070 0.64830 0.00570
Ca7 0.64760 0.08170 0.33400 0.00317
Ca8 0.05360 0.16630 0.61760 0.00418
Ca9 0.64380 0.18080 0.72260 0.00545
Ca10 0.38300 0.34740 0.30330 0.00418
Ca11 0.96500 0.33390 0.36780 0.00405
Ca12 0.04980 0.39770 0.62440 0.00418
Ca13 0.36040 0.05470 0.28880 0.00380
Ca14 0.62200 0.41450 0.71170 0.00646
Ca15 0.96820 0.10480 0.37620 0.00469
Ca16 0.46510 0.09130 0.85060 0.00469
Ca17 0.21410 0.24190 0.46580 0.00405
Ca18 0.80400 0.24720 0.51750 0.00418
Ca19 0.53630 0.41480 0.15080 0.00342
Ca20 0.70120 0.48800 0.95890 0.00355
Ca21 0.72410 0.23780 0.97000 0.00393
Ca22 0.30390 0.27660 0.02510 0.00684
Ca23 0.87290 0.08240 0.81730 0.00380
Ca24 0.13710 0.42620 0.18480 0.00431
Ca25 0.02050 0.26040 0.98970 0.00633
Ca26 0.00000 0.00000 0.00000 0.00519
Ca27 0.00000 0.50000 0.00000 0.00380
Ca28 0.50000 0.00000 0.50000 0.00165
Ca29 0.50000 0.50000 0.50000 0.00152
Si1 0.83220 0.41650 0.16460 0.00253
Si2 0.47480 0.34400 0.87100 0.00266
Si3 0.16160 0.08000 0.81920 0.00051
Si4 0.80020 0.01830 0.54670 0.00291
Si5 0.19220 0.49720 0.44860 0.00317
Si6 0.52210 0.15530 0.12220 0.00190
Si7 0.14920 0.18060 0.20570 0.00215
Si8 0.87090 0.32070 0.78420 0.00215
Si9 0.49770 0.24860 0.50430 0.00291
O1 0.03390 0.19430 0.26190 0.00519
O2 0.51270 0.26550 0.19250 0.00849
O3 0.65280 0.14860 0.08070 0.00785
O4 0.15840 0.06850 0.14270 0.00747
O5 0.22040 0.26850 0.64270 0.00431
O6 0.50370 0.05410 0.67430 0.00393
O7 0.42110 0.12970 0.02540 0.00760
O8 0.26250 0.20600 0.29030 0.00684
O9 0.66730 0.09230 0.85320 0.00722
O10 0.01050 0.25840 0.49440 0.00481
O11 0.51330 0.08060 0.19100 0.00570
O12 0.15920 0.25530 0.12910 0.00697
O13 0.82790 0.39500 0.47290 0.00608
O14 0.31240 0.49780 0.40180 0.00469
O15 0.18250 0.41370 0.51050 0.00747
O16 0.33790 0.43530 0.17710 0.00633
O17 0.16100 0.39310 0.98600 0.00355
O18 0.08800 0.47290 0.35600 0.00671
O19 0.27770 0.05820 0.76170 0.00659
O20 0.94920 0.40260 0.10700 0.00747
O21 0.16100 0.19190 0.88570 0.00494
O22 0.14680 0.00640 0.89280 0.00532
O23 0.80310 0.18190 0.33370 0.00418
O24 0.89550 0.14020 0.99950 0.00469
O25 0.55830 0.45180 0.33800 0.00583
O26 0.04870 0.05870 0.73210 0.00507
O27 0.61230 0.23970 0.44600 0.00456
O28 0.76830 0.05090 0.66450 0.00608
O29 0.44460 0.39030 0.98790 0.00494
O30 0.61090 0.32540 0.86300 0.00722
O31 0.99810 0.30750 0.73610 0.00621
O32 0.68690 0.01690 0.46820 0.01051
O33 0.86040 0.24490 0.85210 0.00659
O34 0.71890 0.39520 0.08600 0.00456
O35 0.77410 0.30280 0.68750 0.00709
O36 0.89150 0.09630 0.52670 0.00659
O37 0.86390 0.42920 0.85750 0.00443
O38 0.41440 0.14760 0.46530 0.00747
O39 0.14590 0.08870 0.47370 0.00823
O40 0.82700 0.33510 0.23020 0.00545
O41 0.39640 0.24400 0.83270 0.00709
O42 0.51930 0.26540 0.62640 0.00583
O43 0.41780 0.33790 0.48400 0.00532
O44 0.18200 0.47330 0.75960 0.00456
O45 0.44000 0.41920 0.80470 0.00519

loop_
_cod_related_entry_id
_cod_related_entry_database
_cod_related_entry_code
1 AMCSD 0017809
